data_4338227
loop_
_publ_author_name
'Li, Ping'
'Amirjalayer, Saeed'
'Hartl, Franti\<sek'
'Lutz, Martin'
'Bruin, Bas de'
'Becker, Ren\'e'
'Woutersen, Sander'
'Reek, Joost N. H.'

_publ_section_title
;
 Direct Probing of Photoinduced Electron Transfer in a Self-Assembled
 Biomimetic [2Fe2S]-Hydrogenase Complex Using Ultrafast Vibrational
 Spectroscopy.
;
_journal_issue 10
_journal_name_full 'Inorganic chemistry'
_journal_page_first 5373
_journal_page_last 5383
_journal_paper_doi 10.1021/ic500777d
_journal_volume 53
_journal_year 2014
_chemical_formula_moiety 'C24 H10 Fe2 N2 O8 S2'
_chemical_formula_sum 'C24 H10 Fe2 N2 O8 S2'
_chemical_formula_weight 630.16
_chemical_name_systematic
; 
 ? 
;
_space_group_IT_number 2
_symmetry_cell_setting triclinic
_symmetry_space_group_name_Hall '-P 1'
_symmetry_space_group_name_H-M 'P -1'
_atom_sites_solution_hydrogens difmap
_atom_sites_solution_primary heavy
_atom_sites_solution_secondary difmap
_audit_creation_method SHELXL-97
_cell_angle_alpha 70.982(1)
_cell_angle_beta 83.755(1)
_cell_angle_gamma 89.443(1)
_cell_formula_units_Z 2
_cell_length_a 8.74450(19)
_cell_length_b 10.9643(2)
_cell_length_c 13.2242(3)
_cell_measurement_reflns_used 25620
_cell_measurement_temperature 150(2)
_cell_measurement_theta_max 35.00
_cell_measurement_theta_min 1.97
_cell_volume 1191.13(4)
_computing_cell_refinement Peakref
_computing_data_collection Apex2
_computing_data_reduction 'Eval15, TWINABS-2012/1'
_computing_structure_refinement 'SHELXL-97 (Sheldrick, 2008)'
_computing_structure_solution 'DIRDIF-08 (Beurskens et al., 2008)'
_diffrn_ambient_temperature 150(2)
_diffrn_measured_fraction_theta_full 0.967
_diffrn_measured_fraction_theta_max 0.967
_diffrn_measurement_device_type 'Bruker Kappa ApexII'
_diffrn_measurement_method '\f and \w scans'
_diffrn_radiation_monochromator graphite
_diffrn_radiation_source 'fine-focus sealed tube'
_diffrn_radiation_type MoK\a
_diffrn_radiation_wavelength 0.71073
_diffrn_reflns_av_R_equivalents 0.0122
_diffrn_reflns_av_sigmaI/netI 0.0111
_diffrn_reflns_limit_h_max 14
_diffrn_reflns_limit_h_min -14
_diffrn_reflns_limit_k_max 14
_diffrn_reflns_limit_k_min -17
_diffrn_reflns_limit_l_max 21
_diffrn_reflns_limit_l_min -21
_diffrn_reflns_number 35682
_diffrn_reflns_theta_full 35.40
_diffrn_reflns_theta_max 35.40
_diffrn_reflns_theta_min 1.64
_exptl_absorpt_coefficient_mu 1.448
_exptl_absorpt_correction_T_max 0.75
_exptl_absorpt_correction_T_min 0.68
_exptl_absorpt_correction_type multi-scan
_exptl_absorpt_process_details TWINABS-2012/1
_exptl_crystal_colour red
_exptl_crystal_density_diffrn 1.757
_exptl_crystal_density_method 'not measured'
_exptl_crystal_description block
_exptl_crystal_F_000 632
_exptl_crystal_size_max 0.41
_exptl_crystal_size_mid 0.22
_exptl_crystal_size_min 0.17
_refine_diff_density_max 0.456
_refine_diff_density_min -0.541
_refine_diff_density_rms 0.055
_refine_ls_extinction_method none
_refine_ls_goodness_of_fit_ref 1.057
_refine_ls_hydrogen_treatment constr
_refine_ls_matrix_type full
_refine_ls_number_parameters 344
_refine_ls_number_reflns 10457
_refine_ls_number_restraints 0
_refine_ls_restrained_S_all 1.057
_refine_ls_R_factor_all 0.0223
_refine_ls_R_factor_gt 0.0204
_refine_ls_shift/su_max 0.002
_refine_ls_shift/su_mean 0.000
_refine_ls_structure_factor_coef Fsqd
_refine_ls_weighting_details 'calc w=1/[\s^2^(Fo^2^)+(0.0289P)^2^+0.2887P] where P=(Fo^2^+2Fc^2^)/3'
_refine_ls_weighting_scheme calc
_refine_ls_wR_factor_gt 0.0564
_refine_ls_wR_factor_ref 0.0572
_reflns_number_gt 9754
_reflns_number_total 10457
_reflns_threshold_expression I>2\s(I)
_cod_data_source_file ic500777d_si_002.cif
_cod_data_source_block l0455a
_cod_depositor_comments 'Adding full bibliography for 4338227--4338229.cif.'
_cod_database_code 4338227

loop_
_symmetry_equiv_pos_as_xyz
'x, y, z'
'-x, -y, -z'

loop_
_atom_site_label
_atom_site_type_symbol
_atom_site_fract_x
_atom_site_fract_y
_atom_site_fract_z
_atom_site_U_iso_or_equiv
_atom_site_adp_type
_atom_site_occupancy
_atom_site_symmetry_multiplicity
_atom_site_calc_flag
_atom_site_refinement_flags
Fe1 Fe 0.014387(12) 0.330795(11) 0.260914(9) 0.01533(3) Uani 1 1 d .
Fe2 Fe 0.291533(13) 0.360089(11) 0.182800(9) 0.01578(3) Uani 1 1 d .
S1 S 0.19015(2) 0.178845(18) 0.306819(16) 0.01628(4) Uani 1 1 d .
S2 S 0.18454(2) 0.459478(18) 0.295959(15) 0.01567(3) Uani 1 1 d .
O1 O 0.47187(10) -0.05180(7) 0.78285(6) 0.03136(16) Uani 1 1 d .
O2 O 0.47582(10) 0.36890(7) 0.76447(6) 0.02963(15) Uani 1 1 d .
O3 O -0.20789(9) 0.26793(7) 0.45431(6) 0.02855(14) Uani 1 1 d .
O4 O -0.11288(11) 0.16957(10) 0.14897(8) 0.03930(19) Uani 1 1 d .
O5 O -0.11702(12) 0.56207(9) 0.11694(9) 0.0467(2) Uani 1 1 d .
O6 O 0.60753(9) 0.33827(9) 0.24179(7) 0.03428(17) Uani 1 1 d .
O7 O 0.30619(10) 0.21496(9) 0.03005(6) 0.03313(16) Uani 1 1 d .
O8 O 0.31690(13) 0.61216(9) 0.01185(7) 0.0432(2) Uani 1 1 d .
N1 N 0.48136(8) 0.15956(7) 0.77108(6) 0.01855(12) Uani 1 1 d .
N2 N 1.06368(10) 0.16470(11) 0.78518(9) 0.0355(2) Uani 1 1 d .
C1 C 0.25305(9) 0.15975(7) 0.43353(6) 0.01578(12) Uani 1 1 d .
C2 C 0.28016(11) 0.03293(8) 0.49129(7) 0.02097(14) Uani 1 1 d .
H2 H 0.2586 -0.0333 0.4628 0.025 Uiso 1 1 calc R
C3 C 0.33877(11) 0.00015(8) 0.59097(7) 0.02143(14) Uani 1 1 d .
H3 H 0.3563 -0.0875 0.6295 0.026 Uiso 1 1 calc R
C4 C 0.37084(9) 0.09545(7) 0.63275(6) 0.01688(12) Uani 1 1 d .
C5 C 0.34081(8) 0.22574(7) 0.57724(6) 0.01464(11) Uani 1 1 d .
C6 C 0.36947(9) 0.32113(8) 0.62380(6) 0.01675(12) Uani 1 1 d .
C7 C 0.33421(11) 0.44753(8) 0.57381(7) 0.02137(14) Uani 1 1 d .
H7 H 0.3511 0.5111 0.6063 0.026 Uiso 1 1 calc R
C8 C 0.27320(10) 0.48250(8) 0.47457(7) 0.02026(14) Uani 1 1 d .
H8 H 0.2481 0.5699 0.4410 0.024 Uiso 1 1 calc R
C9 C 0.24886(9) 0.39260(7) 0.42466(6) 0.01523(12) Uani 1 1 d .
C10 C 0.27983(8) 0.26025(7) 0.47602(6) 0.01402(11) Uani 1 1 d .
C11 C 0.44218(9) 0.05927(8) 0.73471(7) 0.01972(13) Uani 1 1 d .
C12 C 0.44342(10) 0.28831(8) 0.72485(7) 0.01947(13) Uani 1 1 d .
C13 C 0.56948(10) 0.12769(9) 0.86389(6) 0.02120(14) Uani 1 1 d .
H13A H 0.5441 0.0375 0.9098 0.025 Uiso 1 1 calc R
H13B H 0.5378 0.1843 0.9070 0.025 Uiso 1 1 calc R
C14 C 0.74113(9) 0.14252(8) 0.83322(6) 0.01754(13) Uani 1 1 d .
C15 C 0.83705(11) 0.13642(11) 0.91188(8) 0.02705(18) Uani 1 1 d .
H15 H 0.7948 0.1244 0.9839 0.032 Uiso 1 1 calc R
C16 C 0.99527(12) 0.14806(12) 0.88403(9) 0.0327(2) Uani 1 1 d .
H16 H 1.0588 0.1439 0.9389 0.039 Uiso 1 1 calc R
C17 C 0.97016(12) 0.17036(14) 0.71027(9) 0.0355(2) Uani 1 1 d .
H17 H 1.0156 0.1821 0.6390 0.043 Uiso 1 1 calc R
C18 C 0.81072(10) 0.16008(11) 0.73018(7) 0.02538(17) Uani 1 1 d .
H18 H 0.7501 0.1650 0.6736 0.030 Uiso 1 1 calc R
C19 C -0.12252(9) 0.29291(8) 0.37833(7) 0.01859(13) Uani 1 1 d .
C20 C -0.06535(10) 0.23254(10) 0.19210(7) 0.02360(15) Uani 1 1 d .
C21 C -0.06711(11) 0.47357(10) 0.17415(8) 0.02657(17) Uani 1 1 d .
C22 C 0.48721(10) 0.34843(9) 0.21529(7) 0.02193(14) Uani 1 1 d .
C23 C 0.30253(10) 0.27226(9) 0.08817(7) 0.02241(15) Uani 1 1 d .
C24 C 0.30654(11) 0.51439(10) 0.07796(7) 0.02595(17) Uani 1 1 d .

loop_
_atom_site_aniso_label
_atom_site_aniso_U_11
_atom_site_aniso_U_22
_atom_site_aniso_U_33
_atom_site_aniso_U_23
_atom_site_aniso_U_13
_atom_site_aniso_U_12
Fe1 0.01247(4) 0.01840(5) 0.01562(5) -0.00529(4) -0.00467(3) 0.00169(3)
Fe2 0.01325(5) 0.01929(5) 0.01462(5) -0.00487(4) -0.00306(3) 0.00235(4)
S1 0.01792(8) 0.01570(7) 0.01715(8) -0.00675(6) -0.00606(6) 0.00220(6)
S2 0.01666(7) 0.01419(7) 0.01627(7) -0.00408(6) -0.00536(6) 0.00223(6)
O1 0.0414(4) 0.0226(3) 0.0289(3) -0.0023(3) -0.0186(3) 0.0069(3)
O2 0.0409(4) 0.0288(3) 0.0244(3) -0.0127(3) -0.0132(3) 0.0005(3)
O3 0.0369(4) 0.0230(3) 0.0244(3) -0.0091(2) 0.0063(3) -0.0009(3)
O4 0.0414(4) 0.0487(5) 0.0406(4) -0.0278(4) -0.0183(4) 0.0034(4)
O5 0.0459(5) 0.0325(4) 0.0533(6) 0.0044(4) -0.0280(4) 0.0053(4)
O6 0.0187(3) 0.0410(4) 0.0449(4) -0.0138(4) -0.0116(3) 0.0037(3)
O7 0.0357(4) 0.0435(4) 0.0270(3) -0.0200(3) -0.0063(3) 0.0100(3)
O8 0.0580(6) 0.0326(4) 0.0270(4) 0.0040(3) 0.0039(4) 0.0051(4)
N1 0.0169(3) 0.0242(3) 0.0144(3) -0.0053(2) -0.0046(2) 0.0016(2)
N2 0.0203(3) 0.0486(6) 0.0372(5) -0.0130(4) -0.0054(3) -0.0012(4)
C1 0.0164(3) 0.0144(3) 0.0171(3) -0.0051(2) -0.0050(2) 0.0014(2)
C2 0.0281(4) 0.0141(3) 0.0223(3) -0.0060(3) -0.0093(3) 0.0025(3)
C3 0.0276(4) 0.0149(3) 0.0216(3) -0.0037(3) -0.0091(3) 0.0027(3)
C4 0.0166(3) 0.0165(3) 0.0170(3) -0.0037(2) -0.0049(2) 0.0020(2)
C5 0.0133(3) 0.0156(3) 0.0150(3) -0.0045(2) -0.0029(2) 0.0010(2)
C6 0.0175(3) 0.0180(3) 0.0160(3) -0.0064(2) -0.0044(2) 0.0012(2)
C7 0.0286(4) 0.0180(3) 0.0209(3) -0.0093(3) -0.0085(3) 0.0032(3)
C8 0.0272(4) 0.0150(3) 0.0209(3) -0.0073(3) -0.0084(3) 0.0038(3)
C9 0.0159(3) 0.0143(3) 0.0161(3) -0.0049(2) -0.0046(2) 0.0020(2)
C10 0.0135(3) 0.0135(3) 0.0154(3) -0.0047(2) -0.0034(2) 0.0012(2)
C11 0.0187(3) 0.0213(3) 0.0179(3) -0.0035(3) -0.0056(2) 0.0021(3)
C12 0.0195(3) 0.0232(3) 0.0162(3) -0.0066(3) -0.0038(2) 0.0005(3)
C13 0.0185(3) 0.0320(4) 0.0120(3) -0.0053(3) -0.0031(2) 0.0019(3)
C14 0.0181(3) 0.0206(3) 0.0147(3) -0.0060(2) -0.0047(2) 0.0017(2)
C15 0.0248(4) 0.0397(5) 0.0186(4) -0.0103(3) -0.0089(3) 0.0013(3)
C16 0.0241(4) 0.0447(6) 0.0314(5) -0.0122(4) -0.0130(4) 0.0001(4)
C17 0.0201(4) 0.0598(7) 0.0271(4) -0.0159(5) 0.0012(3) -0.0025(4)
C18 0.0191(3) 0.0405(5) 0.0177(3) -0.0110(3) -0.0021(3) -0.0007(3)
C19 0.0204(3) 0.0166(3) 0.0202(3) -0.0072(3) -0.0043(3) 0.0017(2)
C20 0.0201(3) 0.0319(4) 0.0219(4) -0.0115(3) -0.0074(3) 0.0035(3)
C21 0.0220(4) 0.0268(4) 0.0285(4) -0.0030(3) -0.0112(3) 0.0004(3)
C22 0.0167(3) 0.0257(4) 0.0228(4) -0.0070(3) -0.0031(3) 0.0015(3)
C23 0.0191(3) 0.0295(4) 0.0191(3) -0.0082(3) -0.0035(3) 0.0056(3)
C24 0.0265(4) 0.0281(4) 0.0200(4) -0.0044(3) -0.0001(3) 0.0033(3)

loop_
_atom_type_symbol
_atom_type_description
_atom_type_scat_dispersion_real
_atom_type_scat_dispersion_imag
_atom_type_scat_source
C C 0.0033 0.0016 'International Tables Vol C Tables 4.2.6.8 and 6.1.1.4'
H H 0.0000 0.0000 'International Tables Vol C Tables 4.2.6.8 and 6.1.1.4'
Fe Fe 0.3463 0.8444 'International Tables Vol C Tables 4.2.6.8 and 6.1.1.4'
N N 0.0061 0.0033 'International Tables Vol C Tables 4.2.6.8 and 6.1.1.4'
O O 0.0106 0.0060 'International Tables Vol C Tables 4.2.6.8 and 6.1.1.4'
S S 0.1246 0.1234 'International Tables Vol C Tables 4.2.6.8 and 6.1.1.4'

loop_
_diffrn_orient_matrix_type
_diffrn_orient_matrix_UB_11
_diffrn_orient_matrix_UB_12
_diffrn_orient_matrix_UB_13
_diffrn_orient_matrix_UB_21
_diffrn_orient_matrix_UB_22
_diffrn_orient_matrix_UB_23
_diffrn_orient_matrix_UB_31
_diffrn_orient_matrix_UB_32
_diffrn_orient_matrix_UB_33
'Nonius RMAT' 0.0355378 -0.0829351 0.0492047 -0.1076163 -0.0220708 0.0356320 -0.0199008 -0.0441303 -0.0527991
'Nonius RMAT' -0.0354605 -0.0438884 -0.0491763 0.1076098 0.0045808 -0.0356924 0.0201411 -0.0858119 0.0527701

loop_
_geom_angle_atom_site_label_1
_geom_angle_atom_site_label_2
_geom_angle_atom_site_label_3
_geom_angle
C19 Fe1 C21 101.02(4)
C19 Fe1 C20 99.55(4)
C21 Fe1 C20 90.92(4)
C19 Fe1 S1 103.54(3)
C21 Fe1 S1 155.40(3)
C20 Fe1 S1 86.47(3)
C19 Fe1 S2 101.90(3)
C21 Fe1 S2 88.35(3)
C20 Fe1 S2 158.27(3)
S1 Fe1 S2 85.225(8)
C19 Fe1 Fe2 147.95(3)
C21 Fe1 Fe2 101.12(3)
C20 Fe1 Fe2 102.96(3)
S1 Fe1 Fe2 55.978(6)
S2 Fe1 Fe2 56.030(6)
C24 Fe2 C22 99.17(4)
C24 Fe2 C23 92.97(4)
C22 Fe2 C23 100.21(4)
C24 Fe2 S1 160.95(3)
C22 Fe2 S1 99.59(3)
C23 Fe2 S1 86.94(3)
C24 Fe2 S2 88.20(3)
C22 Fe2 S2 100.73(3)
C23 Fe2 S2 158.56(3)
S1 Fe2 S2 85.107(8)
C24 Fe2 Fe1 105.93(3)
C22 Fe2 Fe1 144.30(3)
C23 Fe2 Fe1 103.35(3)
S1 Fe2 Fe1 55.824(6)
S2 Fe2 Fe1 55.995(6)
C1 S1 Fe1 113.32(3)
C1 S1 Fe2 110.82(3)
Fe1 S1 Fe2 68.198(7)
C9 S2 Fe1 113.16(3)
C9 S2 Fe2 110.60(3)
Fe1 S2 Fe2 67.975(7)
C11 N1 C12 124.67(7)
C11 N1 C13 117.67(7)
C12 N1 C13 117.67(7)
C16 N2 C17 116.03(9)
C2 C1 C10 120.36(7)
C2 C1 S1 113.40(6)
C10 C1 S1 126.21(6)
C1 C2 C3 121.40(8)
C1 C2 H2 119.3
C3 C2 H2 119.3
C4 C3 C2 119.73(7)
C4 C3 H3 120.1
C2 C3 H3 120.1
C3 C4 C5 120.38(7)
C3 C4 C11 118.66(7)
C5 C4 C11 120.93(7)
C6 C5 C4 119.25(7)
C6 C5 C10 120.34(7)
C4 C5 C10 120.40(7)
C7 C6 C5 120.28(7)
C7 C6 C12 118.76(7)
C5 C6 C12 120.92(7)
C6 C7 C8 119.86(8)
C6 C7 H7 120.1
C8 C7 H7 120.1
C9 C8 C7 121.46(7)
C9 C8 H8 119.3
C7 C8 H8 119.3
C8 C9 C10 119.96(7)
C8 C9 S2 113.92(6)
C10 C9 S2 126.10(6)
C1 C10 C9 124.31(7)
C1 C10 C5 117.66(6)
C9 C10 C5 118.02(7)
O1 C11 N1 120.86(8)
O1 C11 C4 122.15(8)
N1 C11 C4 116.91(7)
O2 C12 N1 120.54(8)
O2 C12 C6 122.60(8)
N1 C12 C6 116.80(7)
N1 C13 C14 113.38(6)
N1 C13 H13A 108.9
C14 C13 H13A 108.9
N1 C13 H13B 108.9
C14 C13 H13B 108.9
H13A C13 H13B 107.7
C18 C14 C15 117.19(8)
C18 C14 C13 123.58(7)
C15 C14 C13 119.22(8)
C16 C15 C14 119.24(9)
C16 C15 H15 120.4
C14 C15 H15 120.4
N2 C16 C15 124.14(9)
N2 C16 H16 117.9
C15 C16 H16 117.9
N2 C17 C18 124.08(10)
N2 C17 H17 118.0
C18 C17 H17 118.0
C14 C18 C17 119.32(8)
C14 C18 H18 120.3
C17 C18 H18 120.3
O3 C19 Fe1 178.83(8)
O4 C20 Fe1 178.68(9)
O5 C21 Fe1 177.87(11)
O6 C22 Fe2 176.11(9)
O7 C23 Fe2 178.19(9)
O8 C24 Fe2 179.56(11)

loop_
_geom_bond_atom_site_label_1
_geom_bond_atom_site_label_2
_geom_bond_distance
Fe1 C19 1.7894(8)
Fe1 C21 1.8057(9)
Fe1 C20 1.8073(9)
Fe1 S1 2.2361(2)
Fe1 S2 2.2442(2)
Fe1 Fe2 2.50955(16)
Fe2 C24 1.7993(10)
Fe2 C22 1.8024(8)
Fe2 C23 1.8056(9)
Fe2 S1 2.2402(2)
Fe2 S2 2.2451(2)
S1 C1 1.7674(8)
S2 C9 1.7714(8)
O1 C11 1.2167(10)
O2 C12 1.2143(11)
O3 C19 1.1416(11)
O4 C20 1.1352(12)
O5 C21 1.1356(12)
O6 C22 1.1379(11)
O7 C23 1.1381(12)
O8 C24 1.1382(12)
N1 C11 1.3949(12)
N1 C12 1.3961(11)
N1 C13 1.4639(10)
N2 C16 1.3329(16)
N2 C17 1.3375(15)
C1 C2 1.3834(11)
C1 C10 1.4220(11)
C2 C3 1.4014(12)
C2 H2 0.9500
C3 C4 1.3754(12)
C3 H3 0.9500
C4 C5 1.4141(10)
C4 C11 1.4813(11)
C5 C6 1.4123(11)
C5 C10 1.4284(10)
C6 C7 1.3754(11)
C6 C12 1.4843(11)
C7 C8 1.4051(12)
C7 H7 0.9500
C8 C9 1.3824(11)
C8 H8 0.9500
C9 C10 1.4250(10)
C13 C14 1.5077(12)
C13 H13A 0.9900
C13 H13B 0.9900
C14 C18 1.3840(12)
C14 C15 1.3905(12)
C15 C16 1.3886(15)
C15 H15 0.9500
C16 H16 0.9500
C17 C18 1.3891(13)
C17 H17 0.9500
C18 H18 0.9500

loop_
_geom_torsion_atom_site_label_1
_geom_torsion_atom_site_label_2
_geom_torsion_atom_site_label_3
_geom_torsion_atom_site_label_4
_geom_torsion
C19 Fe1 Fe2 C24 -129.17(6)
C21 Fe1 Fe2 C24 3.75(5)
C20 Fe1 Fe2 C24 97.31(5)
S1 Fe1 Fe2 C24 173.92(4)
S2 Fe1 Fe2 C24 -76.59(4)
C19 Fe1 Fe2 C22 3.76(7)
C21 Fe1 Fe2 C22 136.68(6)
C20 Fe1 Fe2 C22 -129.76(6)
S1 Fe1 Fe2 C22 -53.15(5)
S2 Fe1 Fe2 C22 56.34(5)
C19 Fe1 Fe2 C23 133.76(6)
C21 Fe1 Fe2 C23 -93.32(5)
C20 Fe1 Fe2 C23 0.24(4)
S1 Fe1 Fe2 C23 76.85(3)
S2 Fe1 Fe2 C23 -173.66(3)
C19 Fe1 Fe2 S1 56.91(5)
C21 Fe1 Fe2 S1 -170.17(4)
C20 Fe1 Fe2 S1 -76.61(3)
S2 Fe1 Fe2 S1 109.494(9)
C19 Fe1 Fe2 S2 -52.58(5)
C21 Fe1 Fe2 S2 80.34(4)
C20 Fe1 Fe2 S2 173.90(3)
S1 Fe1 Fe2 S2 -109.494(9)
C19 Fe1 S1 C1 -48.64(4)
C21 Fe1 S1 C1 127.88(8)
C20 Fe1 S1 C1 -147.63(4)
S2 Fe1 S1 C1 52.47(3)
Fe2 Fe1 S1 C1 104.15(3)
C19 Fe1 S1 Fe2 -152.79(3)
C21 Fe1 S1 Fe2 23.74(8)
C20 Fe1 S1 Fe2 108.23(3)
S2 Fe1 S1 Fe2 -51.676(7)
C24 Fe2 S1 C1 -125.88(11)
C22 Fe2 S1 C1 44.03(4)
C23 Fe2 S1 C1 143.88(4)
S2 Fe2 S1 C1 -56.04(3)
Fe1 Fe2 S1 C1 -107.70(3)
C24 Fe2 S1 Fe1 -18.18(10)
C22 Fe2 S1 Fe1 151.73(3)
C23 Fe2 S1 Fe1 -108.42(3)
S2 Fe2 S1 Fe1 51.658(7)
C19 Fe1 S2 C9 50.61(4)
C21 Fe1 S2 C9 151.53(4)
C20 Fe1 S2 C9 -120.13(9)
S1 Fe1 S2 C9 -52.24(3)
Fe2 Fe1 S2 C9 -103.87(3)
C19 Fe1 S2 Fe2 154.49(3)
C21 Fe1 S2 Fe2 -104.60(4)
C20 Fe1 S2 Fe2 -16.26(8)
S1 Fe1 S2 Fe2 51.632(7)
C24 Fe2 S2 C9 -141.83(4)
C22 Fe2 S2 C9 -42.84(4)
C23 Fe2 S2 C9 124.63(9)
S1 Fe2 S2 C9 56.02(3)
Fe1 Fe2 S2 C9 107.53(3)
C24 Fe2 S2 Fe1 110.63(3)
C22 Fe2 S2 Fe1 -150.37(3)
C23 Fe2 S2 Fe1 17.10(8)
S1 Fe2 S2 Fe1 -51.513(7)
Fe1 S1 C1 C2 143.19(6)
Fe2 S1 C1 C2 -142.40(6)
Fe1 S1 C1 C10 -38.51(8)
Fe2 S1 C1 C10 35.90(8)
C10 C1 C2 C3 -1.97(13)
S1 C1 C2 C3 176.44(7)
C1 C2 C3 C4 -0.21(14)
C2 C3 C4 C5 1.85(13)
C2 C3 C4 C11 -176.05(8)
C3 C4 C5 C6 177.68(8)
C11 C4 C5 C6 -4.47(11)
C3 C4 C5 C10 -1.32(12)
C11 C4 C5 C10 176.54(7)
C4 C5 C6 C7 -176.86(8)
C10 C5 C6 C7 2.14(12)
C4 C5 C6 C12 5.54(11)
C10 C5 C6 C12 -175.47(7)
C5 C6 C7 C8 -1.69(13)
C12 C6 C7 C8 175.96(8)
C6 C7 C8 C9 -0.69(14)
C7 C8 C9 C10 2.61(13)
C7 C8 C9 S2 -175.63(7)
Fe1 S2 C9 C8 -143.86(6)
Fe2 S2 C9 C8 142.10(6)
Fe1 S2 C9 C10 38.02(7)
Fe2 S2 C9 C10 -36.02(7)
C2 C1 C10 C9 -177.11(8)
S1 C1 C10 C9 4.70(11)
C2 C1 C10 C5 2.43(11)
S1 C1 C10 C5 -175.76(6)
C8 C9 C10 C1 177.44(8)
S2 C9 C10 C1 -4.54(11)
C8 C9 C10 C5 -2.10(11)
S2 C9 C10 C5 175.92(6)
C6 C5 C10 C1 -179.81(7)
C4 C5 C10 C1 -0.82(11)
C6 C5 C10 C9 -0.23(11)
C4 C5 C10 C9 178.75(7)
C12 N1 C11 O1 -175.86(9)
C13 N1 C11 O1 4.60(12)
C12 N1 C11 C4 7.17(12)
C13 N1 C11 C4 -172.37(7)
C3 C4 C11 O1 -0.66(13)
C5 C4 C11 O1 -178.55(9)
C3 C4 C11 N1 176.27(8)
C5 C4 C11 N1 -1.62(11)
C11 N1 C12 O2 176.60(9)
C13 N1 C12 O2 -3.85(12)
C11 N1 C12 C6 -6.15(12)
C13 N1 C12 C6 173.39(7)
C7 C6 C12 O2 -0.95(13)
C5 C6 C12 O2 176.69(9)
C7 C6 C12 N1 -178.14(8)
C5 C6 C12 N1 -0.50(11)
C11 N1 C13 C14 92.37(9)
C12 N1 C13 C14 -87.21(9)
N1 C13 C14 C18 -11.74(13)
N1 C13 C14 C15 169.36(8)
C18 C14 C15 C16 0.04(15)
C13 C14 C15 C16 179.01(10)
C17 N2 C16 C15 0.17(19)
C14 C15 C16 N2 -0.20(19)
C16 N2 C17 C18 0.0(2)
C15 C14 C18 C17 0.13(15)
C13 C14 C18 C17 -178.79(10)
N2 C17 C18 C14 -0.2(2)
